data_1515247
loop_
_publ_author_name
'Uraguchi, Daisuke'
'Kinoshita, Natsuko'
'Nakashima, Daisuke'
'Ooi, Takashi'

_publ_section_title
;
 Chiral ionic Br\/onsted acid--achiral Br\/onsted base synergistic
 catalysis for asymmetric sulfa-Michael addition to nitroolefins
;
_journal_issue 11
_journal_name_full 'Chemical Science'
_journal_page_first 3161
_journal_paper_doi 10.1039/c2sc20698f
_journal_volume 3
_journal_year 2012
_chemical_absolute_configuration ad
_chemical_formula_sum 'C16 H17 N O4 S'
_chemical_formula_weight 319.37
_chemical_name_systematic
;
?
;
_space_group_IT_number 19
_symmetry_cell_setting orthorhombic
_symmetry_space_group_name_Hall 'P 2ac 2ab'
_symmetry_space_group_name_H-M 'P 21 21 21'
_atom_sites_solution_hydrogens geom
_atom_sites_solution_primary direct
_atom_sites_solution_secondary difmap
_audit_creation_method SHELXL-97
_cell_angle_alpha 90.00
_cell_angle_beta 90.00
_cell_angle_gamma 90.00
_cell_formula_units_Z 4
_cell_length_a 5.5219(8)
_cell_length_b 12.1360(17)
_cell_length_c 23.040(3)
_cell_measurement_reflns_used 8051
_cell_measurement_temperature 153(2)
_cell_measurement_theta_max 28.31
_cell_measurement_theta_min 2.44
_cell_volume 1544.0(4)
_computing_cell_refinement 'Bruker SMART'
_computing_data_collection 'Bruker SMART'
_computing_data_reduction 'Bruker SAINT'
_computing_molecular_graphics 'Bruker SHELXTL'
_computing_publication_material 'Bruker SHELXTL'
_computing_structure_refinement 'SHELXL-97 (Sheldrick, 1997)'
_computing_structure_solution 'SHELXS-97 (Sheldrick, 1990)'
_diffrn_ambient_temperature 153(2)
_diffrn_detector_area_resol_mean 8.366
_diffrn_measured_fraction_theta_full 1.000
_diffrn_measured_fraction_theta_max 1.000
_diffrn_measurement_device_type 'CCD area detector'
_diffrn_measurement_method 'phi and omega scans'
_diffrn_radiation_monochromator graphite
_diffrn_radiation_source 'fine-focus sealed tube'
_diffrn_radiation_type MoK\a
_diffrn_radiation_wavelength 0.71073
_diffrn_reflns_av_R_equivalents 0.0239
_diffrn_reflns_av_sigmaI/netI 0.0230
_diffrn_reflns_limit_h_max 7
_diffrn_reflns_limit_h_min -7
_diffrn_reflns_limit_k_max 16
_diffrn_reflns_limit_k_min -15
_diffrn_reflns_limit_l_max 27
_diffrn_reflns_limit_l_min -30
_diffrn_reflns_number 11444
_diffrn_reflns_theta_full 28.30
_diffrn_reflns_theta_max 28.30
_diffrn_reflns_theta_min 1.90
_exptl_absorpt_coefficient_mu 0.227
_exptl_absorpt_correction_T_max 0.9560
_exptl_absorpt_correction_T_min 0.8573
_exptl_absorpt_correction_type empirical
_exptl_crystal_colour colorless
_exptl_crystal_density_diffrn 1.374
_exptl_crystal_density_method 'not measured'
_exptl_crystal_description prism
_exptl_crystal_F_000 672
_exptl_crystal_size_max 0.70
_exptl_crystal_size_mid 0.20
_exptl_crystal_size_min 0.20
_refine_diff_density_max 0.273
_refine_diff_density_min -0.252
_refine_diff_density_rms 0.053
_refine_ls_abs_structure_details 'Flack H D (1983), Acta Cryst. A39, 876-881'
_refine_ls_abs_structure_Flack 0.00(6)
_refine_ls_extinction_method none
_refine_ls_goodness_of_fit_ref 1.035
_refine_ls_hydrogen_treatment constr
_refine_ls_matrix_type full
_refine_ls_number_parameters 201
_refine_ls_number_reflns 3849
_refine_ls_number_restraints 0
_refine_ls_restrained_S_all 1.035
_refine_ls_R_factor_all 0.0334
_refine_ls_R_factor_gt 0.0324
_refine_ls_shift/su_max 0.001
_refine_ls_shift/su_mean 0.000
_refine_ls_structure_factor_coef Fsqd
_refine_ls_weighting_details 'calc w=1/[\s^2^(Fo^2^)+(0.0476P)^2^+0.3549P] where P=(Fo^2^+2Fc^2^)/3'
_refine_ls_weighting_scheme calc
_refine_ls_wR_factor_gt 0.0833
_refine_ls_wR_factor_ref 0.0843
_reflns_number_gt 3750
_reflns_number_total 3849
_reflns_threshold_expression >2sigma(I)
_cod_data_source_file c2sc20698f.txt
_cod_data_source_block 6a
_cod_depositor_comments
;
The following automatic conversions were performed:

'_symmetry_cell_setting' value 'Orthorhombic' changed to
'orthorhombic' according to
/usr/data/users/saulius/automatic-downloads/retrospective/RSC/lib/dictionaries/cif_core.dic
dictionary named 'cif_core.dic' version 2.4.2 from 2011-04-26.

Automatic conversion script
Id: cif_fix_values 2281 2013-09-26 08:29:07Z andrius 
;
_cod_original_sg_symbol_H-M P2(1)2(1)2(1)
_cod_database_code 1515247

loop_
_symmetry_equiv_pos_as_xyz
'x, y, z'
'-x+1/2, -y, z+1/2'
'-x, y+1/2, -z+1/2'
'x+1/2, -y+1/2, -z'

loop_
_atom_site_label
_atom_site_type_symbol
_atom_site_fract_x
_atom_site_fract_y
_atom_site_fract_z
_atom_site_U_iso_or_equiv
_atom_site_adp_type
_atom_site_occupancy
_atom_site_symmetry_multiplicity
_atom_site_calc_flag
_atom_site_refinement_flags
C15 C 1.1193(3) -0.09193(13) 0.22072(8) 0.0373(4) Uani 1 1 d .
H15A H 1.1081 -0.1262 0.1823 0.056 Uiso 1 1 calc R
H15B H 1.1093 -0.1490 0.2507 0.056 Uiso 1 1 calc R
H15C H 1.2740 -0.0529 0.2242 0.056 Uiso 1 1 calc R
C16 C 0.3977(3) 0.20142(15) 0.25670(7) 0.0357(3) Uani 1 1 d .
H16A H 0.4844 0.2709 0.2627 0.054 Uiso 1 1 calc R
H16B H 0.3158 0.1801 0.2927 0.054 Uiso 1 1 calc R
H16C H 0.2775 0.2108 0.2258 0.054 Uiso 1 1 calc R
S1 S 0.76551(7) 0.33314(3) 0.052758(14) 0.02828(9) Uani 1 1 d .
O4 O 0.9249(2) -0.01572(9) 0.22795(5) 0.0342(3) Uani 1 1 d .
O3 O 0.5653(2) 0.11783(10) 0.24053(5) 0.0363(3) Uani 1 1 d .
C6 C 0.9825(3) 0.51994(11) 0.01635(6) 0.0229(3) Uani 1 1 d .
O2 O 1.0877(2) 0.66313(10) 0.15070(6) 0.0438(3) Uani 1 1 d .
C9 C 0.8324(3) 0.23367(11) 0.10690(6) 0.0237(3) Uani 1 1 d .
N1 N 1.1562(2) 0.57139(12) 0.13663(5) 0.0289(3) Uani 1 1 d .
O1 O 1.3668(2) 0.54657(13) 0.13026(6) 0.0481(4) Uani 1 1 d .
C13 C 0.7096(3) 0.13763(11) 0.19393(6) 0.0255(3) Uani 1 1 d .
C7 C 1.0019(3) 0.43657(11) 0.06487(6) 0.0241(3) Uani 1 1 d .
H7 H 1.1639 0.3999 0.0628 0.029 Uiso 1 1 calc R
C12 C 0.6733(3) 0.22111(12) 0.15362(6) 0.0254(3) Uani 1 1 d .
H12 H 0.5398 0.2699 0.1578 0.030 Uiso 1 1 calc R
C4 C 0.7864(3) 0.59180(12) 0.01209(6) 0.0292(3) Uani 1 1 d .
H4 H 0.6616 0.5897 0.0405 0.035 Uiso 1 1 calc R
C2 C 0.7727(3) 0.66650(13) -0.03353(7) 0.0315(3) Uani 1 1 d .
H2 H 0.6388 0.7153 -0.0362 0.038 Uiso 1 1 calc R
C10 C 1.0313(3) 0.16488(12) 0.10159(6) 0.0264(3) Uani 1 1 d .
H10 H 1.1419 0.1748 0.0704 0.032 Uiso 1 1 calc R
C14 C 0.9077(3) 0.06577(11) 0.18746(6) 0.0255(3) Uani 1 1 d .
C11 C 1.0693(3) 0.08108(12) 0.14196(6) 0.0263(3) Uani 1 1 d .
H11 H 1.2062 0.0342 0.1383 0.032 Uiso 1 1 calc R
C3 C 1.1480(3) 0.59883(13) -0.07110(7) 0.0328(3) Uani 1 1 d .
H3 H 1.2726 0.6013 -0.0995 0.039 Uiso 1 1 calc R
C5 C 1.1622(3) 0.52370(13) -0.02569(6) 0.0289(3) Uani 1 1 d .
H5 H 1.2958 0.4746 -0.0234 0.035 Uiso 1 1 calc R
C8 C 0.9680(3) 0.48511(12) 0.12552(6) 0.0258(3) Uani 1 1 d .
H8A H 0.8046 0.5181 0.1288 0.031 Uiso 1 1 calc R
H8B H 0.9817 0.4260 0.1549 0.031 Uiso 1 1 calc R
C1 C 0.9529(3) 0.67009(13) -0.07507(6) 0.0303(3) Uani 1 1 d .
H1 H 0.9430 0.7212 -0.1062 0.036 Uiso 1 1 calc R

loop_
_atom_site_aniso_label
_atom_site_aniso_U_11
_atom_site_aniso_U_22
_atom_site_aniso_U_33
_atom_site_aniso_U_23
_atom_site_aniso_U_13
_atom_site_aniso_U_12
C15 0.0492(10) 0.0267(7) 0.0360(8) 0.0044(6) 0.0010(7) 0.0065(7)
C16 0.0286(7) 0.0453(9) 0.0332(8) -0.0065(7) 0.0074(6) -0.0059(6)
S1 0.03477(18) 0.02595(15) 0.02413(16) 0.00245(12) -0.00750(14) -0.00412(15)
O4 0.0426(6) 0.0297(5) 0.0303(5) 0.0070(4) 0.0045(5) 0.0041(5)
O3 0.0352(6) 0.0407(6) 0.0329(6) 0.0057(5) 0.0118(5) -0.0008(5)
C6 0.0236(6) 0.0230(6) 0.0220(6) -0.0005(5) -0.0002(5) 0.0002(5)
O2 0.0490(7) 0.0294(5) 0.0530(7) -0.0060(5) 0.0081(6) -0.0083(6)
C9 0.0304(7) 0.0210(6) 0.0197(6) 0.0003(5) -0.0041(5) -0.0042(5)
N1 0.0278(6) 0.0362(6) 0.0229(5) -0.0027(5) 0.0033(5) -0.0066(5)
O1 0.0245(5) 0.0703(9) 0.0494(8) -0.0221(7) 0.0040(5) -0.0052(6)
C13 0.0247(7) 0.0290(6) 0.0228(6) -0.0020(5) 0.0009(5) -0.0052(5)
C7 0.0265(6) 0.0241(6) 0.0216(6) -0.0002(5) -0.0003(5) -0.0004(5)
C12 0.0235(6) 0.0248(6) 0.0278(7) -0.0026(5) -0.0016(5) -0.0009(5)
C4 0.0243(7) 0.0325(7) 0.0308(7) 0.0031(6) 0.0041(6) 0.0033(6)
C2 0.0274(7) 0.0318(7) 0.0351(7) 0.0041(6) -0.0025(6) 0.0044(7)
C10 0.0296(7) 0.0272(6) 0.0224(6) -0.0027(5) 0.0015(5) -0.0025(6)
C14 0.0306(7) 0.0231(6) 0.0227(6) -0.0004(5) -0.0022(5) -0.0033(5)
C11 0.0282(7) 0.0250(6) 0.0256(6) -0.0027(5) 0.0004(5) 0.0015(5)
C3 0.0356(7) 0.0375(8) 0.0254(7) 0.0021(6) 0.0094(6) 0.0021(6)
C5 0.0302(7) 0.0294(7) 0.0271(7) 0.0006(5) 0.0055(6) 0.0061(6)
C8 0.0256(7) 0.0286(7) 0.0231(6) -0.0014(5) 0.0023(5) -0.0057(5)
C1 0.0372(8) 0.0288(7) 0.0250(6) 0.0045(6) -0.0035(6) -0.0016(6)

loop_
_atom_type_symbol
_atom_type_description
_atom_type_scat_dispersion_real
_atom_type_scat_dispersion_imag
_atom_type_scat_source
C C 0.0033 0.0016 'International Tables Vol C Tables 4.2.6.8 and 6.1.1.4'
H H 0.0000 0.0000 'International Tables Vol C Tables 4.2.6.8 and 6.1.1.4'
N N 0.0061 0.0033 'International Tables Vol C Tables 4.2.6.8 and 6.1.1.4'
O O 0.0106 0.0060 'International Tables Vol C Tables 4.2.6.8 and 6.1.1.4'
S S 0.1246 0.1234 'International Tables Vol C Tables 4.2.6.8 and 6.1.1.4'

loop_
_geom_angle_atom_site_label_1
_geom_angle_atom_site_label_2
_geom_angle_atom_site_label_3
_geom_angle
O4 C15 H15A 109.5
O4 C15 H15B 109.5
H15A C15 H15B 109.5
O4 C15 H15C 109.5
H15A C15 H15C 109.5
H15B C15 H15C 109.5
O3 C16 H16A 109.5
O3 C16 H16B 109.5
H16A C16 H16B 109.5
O3 C16 H16C 109.5
H16A C16 H16C 109.5
H16B C16 H16C 109.5
C9 S1 C7 102.15(6)
C14 O4 C15 116.29(12)
C13 O3 C16 117.53(12)
C5 C6 C4 119.07(13)
C5 C6 C7 119.19(13)
C4 C6 C7 121.72(12)
C10 C9 C12 120.06(13)
C10 C9 S1 120.86(11)
C12 C9 S1 118.97(11)
O1 N1 O2 123.86(14)
O1 N1 C8 118.19(14)
O2 N1 C8 117.94(13)
O3 C13 C12 124.96(13)
O3 C13 C14 115.47(12)
C12 C13 C14 119.57(13)
C6 C7 C8 114.18(11)
C6 C7 S1 107.18(9)
C8 C7 S1 108.42(9)
C6 C7 H7 109.0
C8 C7 H7 109.0
S1 C7 H7 109.0
C13 C12 C9 120.24(13)
C13 C12 H12 119.9
C9 C12 H12 119.9
C2 C4 C6 120.22(13)
C2 C4 H4 119.9
C6 C4 H4 119.9
C1 C2 C4 120.37(14)
C1 C2 H2 119.8
C4 C2 H2 119.8
C9 C10 C11 119.99(13)
C9 C10 H10 120.0
C11 C10 H10 120.0
O4 C14 C11 124.67(13)
O4 C14 C13 115.56(13)
C11 C14 C13 119.77(13)
C14 C11 C10 120.31(13)
C14 C11 H11 119.8
C10 C11 H11 119.8
C1 C3 C5 120.23(14)
C1 C3 H3 119.9
C5 C3 H3 119.9
C6 C5 C3 120.45(14)
C6 C5 H5 119.8
C3 C5 H5 119.8
N1 C8 C7 109.91(11)
N1 C8 H8A 109.7
C7 C8 H8A 109.7
N1 C8 H8B 109.7
C7 C8 H8B 109.7
H8A C8 H8B 108.2
C2 C1 C3 119.67(13)
C2 C1 H1 120.2
C3 C1 H1 120.2

loop_
_geom_bond_atom_site_label_1
_geom_bond_atom_site_label_2
_geom_bond_distance
C15 O4 1.427(2)
C15 H15A 0.9800
C15 H15B 0.9800
C15 H15C 0.9800
C16 O3 1.423(2)
C16 H16A 0.9800
C16 H16B 0.9800
C16 H16C 0.9800
S1 C9 1.7749(14)
S1 C7 1.8324(15)
O4 C14 1.3629(17)
O3 C13 1.3584(17)
C6 C5 1.387(2)
C6 C4 1.394(2)
C6 C7 1.5115(18)
O2 N1 1.2198(19)
C9 C10 1.385(2)
C9 C12 1.398(2)
N1 O1 1.2100(18)
N1 C8 1.4974(18)
C13 C12 1.389(2)
C13 C14 1.407(2)
C7 C8 1.5280(18)
C7 H7 1.0000
C12 H12 0.9500
C4 C2 1.390(2)
C4 H4 0.9500
C2 C1 1.381(2)
C2 H2 0.9500
C10 C11 1.394(2)
C10 H10 0.9500
C14 C11 1.389(2)
C11 H11 0.9500
C3 C1 1.384(2)
C3 C5 1.390(2)
C3 H3 0.9500
C5 H5 0.9500
C8 H8A 0.9900
C8 H8B 0.9900
C1 H1 0.9500
